data_4133405
loop_
_publ_author_name
'Koby, Ross F.'
'Hanusa, Timothy P.'
'Schley, Nathan D.'

_publ_section_title
;
 Mechanochemically Driven Transformations in Organotin Chemistry:
 Stereochemical Rearrangement, Redox Behavior, and Dispersion-Stabilized
 Complexes.
;
_journal_issue 46
_journal_name_full 'Journal of the American Chemical Society'
_journal_page_first 15934
_journal_page_last 15942
_journal_paper_doi 10.1021/jacs.8b09862
_journal_volume 140
_journal_year 2018
_chemical_formula_moiety 'C27 H63 K Si6 Sn'
_chemical_formula_sum 'C27 H63 K Si6 Sn'
_chemical_formula_weight 714.10
_space_group_crystal_system monoclinic
_space_group_IT_number 14
_space_group_name_Hall '-P 2yn'
_space_group_name_H-M_alt 'P 1 21/n 1'
_atom_sites_solution_hydrogens geom
_atom_sites_solution_primary dual
_audit_creation_date 2018-03-30
_audit_creation_method
;
Olex2 1.2
(compiled 2017.08.10 svn.r3458 for OlexSys, GUI svn.r5381)
;
_cell_angle_alpha 90
_cell_angle_beta 100.864(3)
_cell_angle_gamma 90
_cell_formula_units_Z 4
_cell_length_a 12.5863(3)
_cell_length_b 16.2257(4)
_cell_length_c 20.9657(6)
_cell_measurement_reflns_used 14718
_cell_measurement_temperature 99.9(4)
_cell_measurement_theta_max 72.9200
_cell_measurement_theta_min 3.3770
_cell_volume 4204.91(19)
_computing_cell_refinement 'CrysAlisPro 1.171.38.46 (Rigaku OD, 2015)'
_computing_data_collection 'CrysAlisPro 1.171.38.46 (Rigaku OD, 2015)'
_computing_data_reduction 'CrysAlisPro 1.171.38.46 (Rigaku OD, 2015)'
_computing_molecular_graphics 'Olex2 (Dolomanov et al., 2009)'
_computing_publication_material 'Olex2 (Dolomanov et al., 2009)'
_computing_structure_refinement 'ShelXL (Sheldrick, 2015)'
_computing_structure_solution 'ShelXT (Sheldrick, 2015)'
_diffrn_ambient_environment N~2~
_diffrn_ambient_temperature 99.9(4)
_diffrn_detector 'CCD plate'
_diffrn_detector_area_resol_mean 8.1506
_diffrn_detector_type EosS2
_diffrn_measured_fraction_theta_full 1.000
_diffrn_measured_fraction_theta_max 0.984
_diffrn_measurement_details
;
List of Runs (angles in degrees, time in seconds):

  # Type    Start    End  Width  t~exp~   \w     \q     \k     \f   Frames
--------------------------------------------------------------------------
  1  \w    -54.00  30.00   1.00    1.00    --  -37.19  57.00-180.00   84
  2  \w    -56.00  32.00   1.00    1.00    --  -37.19  38.00 -90.00   88
  3  \w    -67.00  34.00   1.00    1.00    --  -37.19  19.00  90.00  101
  4  \w    -56.00  32.00   1.00    1.00    --  -37.19  38.00-180.00   88
  5  \w   -109.00  -8.00   1.00    1.00    --  -37.19 -19.00  30.00  101
  6  \w   -104.00 -20.00   1.00    1.00    --  -37.19 -57.00  30.00   84
  7  \w     20.00 104.00   1.00    1.00    --   37.19  57.00 -90.00   84
  8  \w      8.00 109.00   1.00    1.00    --   37.19  19.00 -90.00  101
  9  \w    -30.00  54.00   1.00    1.00    --   37.19 -57.00 120.00   84
 10  \w     94.00 178.00   1.00    5.00    --  111.00  45.00 120.00   84
 11  \w     43.00 128.00   1.00    5.00    --  111.00 -45.00 -60.00   85
 12  \w     43.00 128.00   1.00    5.00    --  111.00 -45.00 120.00   85
 13  \w     90.00 178.00   1.00    5.00    --  111.00  30.00-180.00   88
 14  \w     93.00 178.00   1.00    5.00    --  111.00  61.00-150.00   85
 15  \w     94.00 178.00   1.00    5.00    --  111.00  45.00 -90.00   84
 16  \w     84.00 178.00   1.00    5.00    --  111.00  77.00-180.00   94
 17  \w     44.00 129.00   1.00    5.00    --  111.00 -61.00  30.00   85
 18  \w     94.00 178.00   1.00    5.00    --  111.00  45.00  60.00   84
 19  \w   -105.00 -10.00   1.00    1.00    --  -37.19 -77.00 150.00   95
 20  \w   -105.00 -10.00   1.00    1.00    --  -37.19 -77.00 -30.00   95
 21  \w    -64.00  30.00   1.00    1.00    --  -37.19  77.00  60.00   94
 22  \w   -105.00 -10.00   1.00    1.00    --  -37.19 -77.00-120.00   95
 23  \w    -64.00  30.00   1.00    1.00    --  -37.19  77.00-120.00   94
 24  \w   -105.00 -10.00   1.00    1.00    --  -37.19 -77.00  60.00   95
 25  \w    -64.00  30.00   1.00    1.00    --  -37.19  77.00 150.00   94
 26  \w    -64.00  30.00   1.00    1.00    --  -37.19  77.00 -30.00   94
;
_diffrn_measurement_device 'four-circle diffractometer'
_diffrn_measurement_device_type 'SuperNova, Dual, Cu at zero, EosS2'
_diffrn_measurement_method '\w scans'
_diffrn_orient_matrix_type 'CrysAlisPro convention (1999,Acta A55,543-557)'
_diffrn_orient_matrix_UB_11 -0.0307622000
_diffrn_orient_matrix_UB_12 0.0331050000
_diffrn_orient_matrix_UB_13 0.0629585000
_diffrn_orient_matrix_UB_21 -0.0807200000
_diffrn_orient_matrix_UB_22 0.0603031000
_diffrn_orient_matrix_UB_23 -0.0401157000
_diffrn_orient_matrix_UB_31 -0.0898723000
_diffrn_orient_matrix_UB_32 -0.0654227000
_diffrn_orient_matrix_UB_33 -0.0052058000
_diffrn_radiation_monochromator mirror
_diffrn_radiation_probe x-ray
_diffrn_radiation_type CuK\a
_diffrn_radiation_wavelength 1.54184
_diffrn_reflns_av_R_equivalents 0.0632
_diffrn_reflns_av_unetI/netI 0.0428
_diffrn_reflns_Laue_measured_fraction_full 1.000
_diffrn_reflns_Laue_measured_fraction_max 0.984
_diffrn_reflns_limit_h_max 14
_diffrn_reflns_limit_h_min -15
_diffrn_reflns_limit_k_max 19
_diffrn_reflns_limit_k_min -19
_diffrn_reflns_limit_l_max 25
_diffrn_reflns_limit_l_min -24
_diffrn_reflns_number 39298
_diffrn_reflns_point_group_measured_fraction_full 1.000
_diffrn_reflns_point_group_measured_fraction_max 0.984
_diffrn_reflns_theta_full 67.684
_diffrn_reflns_theta_max 73.530
_diffrn_reflns_theta_min 3.468
_diffrn_source 'micro-focus sealed X-ray tube'
_diffrn_source_type 'SuperNova (Cu) X-ray Source'
_exptl_absorpt_coefficient_mu 7.447
_exptl_absorpt_correction_T_max 1.000
_exptl_absorpt_correction_T_min 0.328
_exptl_absorpt_correction_type gaussian
_exptl_absorpt_process_details
;
CrysAlisPro 1.171.38.46 (Rigaku Oxford Diffraction, 2015)
Numerical absorption correction based on gaussian integration over
			a multifaceted crystal model
Empirical absorption correction using spherical harmonics,
 implemented in SCALE3 ABSPACK scaling algorithm.
;
_exptl_crystal_colour colourless
_exptl_crystal_colour_primary colourless
_exptl_crystal_density_diffrn 1.128
_exptl_crystal_description plate
_exptl_crystal_F_000 1512
_exptl_crystal_size_max 0.25
_exptl_crystal_size_mid 0.195
_exptl_crystal_size_min 0.027
_refine_diff_density_max 1.878
_refine_diff_density_min -1.880
_refine_diff_density_rms 0.095
_refine_ls_extinction_method none
_refine_ls_goodness_of_fit_ref 1.045
_refine_ls_hydrogen_treatment constr
_refine_ls_matrix_type full
_refine_ls_number_parameters 365
_refine_ls_number_reflns 8332
_refine_ls_number_restraints 33
_refine_ls_restrained_S_all 1.049
_refine_ls_R_factor_all 0.0678
_refine_ls_R_factor_gt 0.0577
_refine_ls_shift/su_max 0.001
_refine_ls_shift/su_mean 0.000
_refine_ls_structure_factor_coef Fsqd
_refine_ls_weighting_details 'w=1/[\s^2^(Fo^2^)+(0.0460P)^2^+15.3690P] where P=(Fo^2^+2Fc^2^)/3'
_refine_ls_weighting_scheme calc
_refine_ls_wR_factor_gt 0.1308
_refine_ls_wR_factor_ref 0.1381
_reflns_Friedel_coverage 0.000
_reflns_number_gt 7110
_reflns_number_total 8332
_reflns_threshold_expression 'I > 2\s(I)'
_cod_data_source_file ja8b09862_si_002.cif
_cod_data_source_block rk-1-130
_cod_original_cell_volume 4204.92(19)
_cod_database_code 4133405
_shelx_shelxl_version_number 2018/1
_chemical_oxdiff_formula C27H63KSi6Sn
_shelx_space_group_comment
;
The symmetry employed for this shelxl refinement is uniquely defined
by the following loop, which should always be used as a source of
symmetry information in preference to the above space-group names.
They are only intended as comments.
;
_shelx_estimated_absorpt_t_max 0.824
_shelx_estimated_absorpt_t_min 0.258
_reflns_odcompleteness_completeness 99.96
_reflns_odcompleteness_iscentric 1
_reflns_odcompleteness_theta 68.13
_olex2_refinement_description
;
1. Fixed Uiso
 At 1.2 times of:
  All C(H) groups
 At 1.5 times of:
  All C(H,H,H) groups
2. Restrained distances
 Si6-C26A \\sim Si6-C26 \\sim Si6-C25A \\sim Si6-C25 \\sim Si6-C27A \\sim
Si6-C27
 with sigma of 0.02
3. Uiso/Uaniso restraints and constraints
C27 \\sim C27A: within 2A with sigma of 0.04 and sigma for terminal atoms of
0.08
C25 \\sim C25A: within 2A with sigma of 0.04 and sigma for terminal atoms of
0.08
C26 \\sim C26A: within 2A with sigma of 0.04 and sigma for terminal atoms of
0.08
4. Others
 Sof(C25A)=Sof(H25D)=Sof(H25E)=Sof(H25F)=Sof(C26A)=Sof(H26D)=Sof(H26E)=
 Sof(H26F)=Sof(C27A)=Sof(H27D)=Sof(H27E)=Sof(H27F)=1-FVAR(1)
 Sof(C25)=Sof(H25A)=Sof(H25B)=Sof(H25C)=Sof(C26)=Sof(H26A)=Sof(H26B)=Sof(H26C)=
 Sof(C27)=Sof(H27A)=Sof(H27B)=Sof(H27C)=FVAR(1)
5.a Ternary CH refined with riding coordinates:
 C1(H1), C10(H10), C19(H19)
5.b Aromatic/amide H refined with riding coordinates:
 C2(H2), C3(H3), C11(H11), C12(H12), C20(H20), C21(H21)
5.c Idealised Me refined as rotating group:
 C4(H4A,H4B,H4C), C5(H5A,H5B,H5C), C6(H6A,H6B,H6C), C7(H7A,H7B,H7C), C8(H8A,
 H8B,H8C), C9(H9A,H9B,H9C), C13(H13A,H13B,H13C), C14(H14A,H14B,H14C), C15(H15A,
 H15B,H15C), C16(H16A,H16B,H16C), C17(H17A,H17B,H17C), C18(H18A,H18B,H18C),
 C22(H22A,H22B,H22C), C23(H23A,H23B,H23C), C24(H24A,H24B,H24C), C25(H25A,H25B,
 H25C), C25A(H25D,H25E,H25F), C26(H26A,H26B,H26C), C26A(H26D,H26E,H26F),
 C27(H27A,H27B,H27C), C27A(H27D,H27E,H27F)
;
_olex2_date_sample_data_collection 2017-08-31
_olex2_exptl_crystal_mounting_method 'mounted in a polyimide loop'
_olex2_submission_special_instructions 'No special instructions were received'
_oxdiff_exptl_absorpt_empirical_details
;
Empirical correction (ABSPACK) includes:
- Absorption correction using spherical harmonics
- Frame scaling
;
_oxdiff_exptl_absorpt_empirical_full_max 1.412
_oxdiff_exptl_absorpt_empirical_full_min 0.590

loop_
_space_group_symop_operation_xyz
'x, y, z'
'-x+1/2, y+1/2, -z+1/2'
'-x, -y, -z'
'x-1/2, -y-1/2, z-1/2'

loop_
_atom_site_label
_atom_site_type_symbol
_atom_site_fract_x
_atom_site_fract_y
_atom_site_fract_z
_atom_site_U_iso_or_equiv
_atom_site_adp_type
_atom_site_occupancy
_atom_site_site_symmetry_order
_atom_site_calc_flag
_atom_site_refinement_flags_posn
_atom_site_refinement_flags_adp
_atom_site_refinement_flags_occupancy
_atom_site_disorder_assembly
_atom_site_disorder_group
Sn1 Sn 0.42259(2) 0.57309(2) 0.72017(2) 0.03561(11) Uani 1 1 d . . . . .
K1 K 0.64872(8) 0.70522(6) 0.76089(5) 0.0366(2) Uani 1 1 d . . . . .
Si1 Si 0.30217(12) 0.70522(11) 0.60606(8) 0.0530(4) Uani 1 1 d . . . . .
Si2 Si 0.71957(13) 0.70904(11) 0.57040(8) 0.0520(4) Uani 1 1 d . . . . .
Si3 Si 0.56634(13) 0.41393(10) 0.68041(10) 0.0561(4) Uani 1 1 d . . . . .
Si4 Si 0.84666(12) 0.54359(10) 0.88608(8) 0.0477(4) Uani 1 1 d . . . . .
Si5 Si 0.39074(12) 0.57926(11) 0.87606(8) 0.0482(4) Uani 1 1 d . . . . .
Si6 Si 0.44824(14) 0.89487(11) 0.83872(11) 0.0603(5) Uani 1 1 d D . . . .
C1 C 0.4384(4) 0.6910(3) 0.6597(3) 0.0446(12) Uani 1 1 d . . . . .
H1 H 0.455416 0.738551 0.688615 0.053 Uiso 1 1 calc R . . . .
C2 C 0.5250(4) 0.6794(4) 0.6204(3) 0.0485(13) Uani 1 1 d . . . . .
H2 H 0.519622 0.632143 0.594865 0.058 Uiso 1 1 calc R . . . .
C3 C 0.6103(5) 0.7292(4) 0.6175(3) 0.0501(13) Uani 1 1 d . . . . .
H3 H 0.614817 0.778029 0.641158 0.060 Uiso 1 1 calc R . . . .
C4 C 0.1913(5) 0.7037(5) 0.6539(4) 0.076(2) Uani 1 1 d . . . . .
H4A H 0.188150 0.650382 0.673287 0.114 Uiso 1 1 calc GR . . . .
H4B H 0.123522 0.715193 0.625684 0.114 Uiso 1 1 calc GR . . . .
H4C H 0.205057 0.744832 0.687390 0.114 Uiso 1 1 calc GR . . . .
C5 C 0.2784(6) 0.6226(6) 0.5425(4) 0.087(3) Uani 1 1 d . . . . .
H5A H 0.334511 0.624592 0.517214 0.131 Uiso 1 1 calc GR . . . .
H5B H 0.209512 0.631265 0.514619 0.131 Uiso 1 1 calc GR . . . .
H5C H 0.278974 0.569724 0.563043 0.131 Uiso 1 1 calc GR . . . .
C6 C 0.2979(6) 0.8074(5) 0.5648(4) 0.086(3) Uani 1 1 d . . . . .
H6A H 0.298328 0.850496 0.596253 0.129 Uiso 1 1 calc GR . . . .
H6B H 0.233278 0.811276 0.532334 0.129 Uiso 1 1 calc GR . . . .
H6C H 0.360040 0.813011 0.544707 0.129 Uiso 1 1 calc GR . . . .
C7 C 0.7289(6) 0.5966(5) 0.5566(4) 0.073(2) Uani 1 1 d . . . . .
H7A H 0.748140 0.568902 0.597596 0.109 Uiso 1 1 calc GR . . . .
H7B H 0.783021 0.586167 0.530906 0.109 Uiso 1 1 calc GR . . . .
H7C H 0.660200 0.576512 0.534090 0.109 Uiso 1 1 calc GR . . . .
C8 C 0.8490(5) 0.7515(6) 0.6178(4) 0.087(3) Uani 1 1 d . . . . .
H8A H 0.838504 0.807946 0.628814 0.130 Uiso 1 1 calc GR . . . .
H8B H 0.904354 0.748411 0.591984 0.130 Uiso 1 1 calc GR . . . .
H8C H 0.870571 0.719915 0.656775 0.130 Uiso 1 1 calc GR . . . .
C9 C 0.6886(5) 0.7641(4) 0.4906(3) 0.0661(18) Uani 1 1 d . . . . .
H9A H 0.620556 0.745058 0.466413 0.099 Uiso 1 1 calc GR . . . .
H9B H 0.744679 0.753065 0.466407 0.099 Uiso 1 1 calc GR . . . .
H9C H 0.684681 0.822276 0.497968 0.099 Uiso 1 1 calc GR . . . .
C10 C 0.5943(4) 0.5180(3) 0.7182(3) 0.0446(12) Uani 1 1 d . . . . .
H10 H 0.629870 0.552112 0.689793 0.054 Uiso 1 1 calc R . . . .
C11 C 0.6641(4) 0.5149(3) 0.7839(3) 0.0439(12) Uani 1 1 d . . . . .
H11 H 0.635220 0.488089 0.815902 0.053 Uiso 1 1 calc R . . . .
C12 C 0.7650(4) 0.5466(3) 0.8025(3) 0.0449(12) Uani 1 1 d . . . . .
H12 H 0.795953 0.572094 0.770725 0.054 Uiso 1 1 calc R . . . .
C13 C 0.5030(5) 0.4253(4) 0.5934(3) 0.0616(16) Uani 1 1 d . . . . .
H13A H 0.433468 0.451023 0.589948 0.092 Uiso 1 1 calc GR . . . .
H13B H 0.494397 0.371935 0.573299 0.092 Uiso 1 1 calc GR . . . .
H13C H 0.548409 0.458816 0.571929 0.092 Uiso 1 1 calc GR . . . .
C14 C 0.6972(6) 0.3567(5) 0.6861(5) 0.115(4) Uani 1 1 d . . . . .
H14A H 0.682494 0.299629 0.676168 0.173 Uiso 1 1 calc GR . . . .
H14B H 0.738537 0.361607 0.729398 0.173 Uiso 1 1 calc GR . . . .
H14C H 0.737483 0.379638 0.655822 0.173 Uiso 1 1 calc GR . . . .
C15 C 0.4788(7) 0.3494(4) 0.7221(4) 0.088(3) Uani 1 1 d . . . . .
H15A H 0.506213 0.350131 0.768061 0.131 Uiso 1 1 calc GR . . . .
H15B H 0.478550 0.293786 0.706420 0.131 Uiso 1 1 calc GR . . . .
H15C H 0.406450 0.370805 0.713465 0.131 Uiso 1 1 calc GR . . . .
C16 C 0.9034(6) 0.6478(4) 0.9074(3) 0.071(2) Uani 1 1 d . . . . .
H16A H 0.845651 0.685530 0.910013 0.107 Uiso 1 1 calc GR . . . .
H16B H 0.942055 0.666114 0.874718 0.107 Uiso 1 1 calc GR . . . .
H16C H 0.951914 0.645553 0.948662 0.107 Uiso 1 1 calc GR . . . .
C17 C 0.7641(6) 0.5074(4) 0.9437(3) 0.0677(18) Uani 1 1 d . . . . .
H17A H 0.808735 0.501610 0.985950 0.102 Uiso 1 1 calc GR . . . .
H17B H 0.732539 0.455083 0.929617 0.102 Uiso 1 1 calc GR . . . .
H17C H 0.707663 0.546606 0.945747 0.102 Uiso 1 1 calc GR . . . .
C18 C 0.9674(6) 0.4742(5) 0.8891(4) 0.084(2) Uani 1 1 d . . . . .
H18A H 1.006435 0.490261 0.855905 0.126 Uiso 1 1 calc GR . . . .
H18B H 0.943441 0.418171 0.881928 0.126 Uiso 1 1 calc GR . . . .
H18C H 1.013818 0.478669 0.930846 0.126 Uiso 1 1 calc GR . . . .
C19 C 0.4706(4) 0.6334(3) 0.8213(3) 0.0419(11) Uani 1 1 d . . . . .
H19 H 0.548234 0.625858 0.837707 0.050 Uiso 1 1 calc R . . . .
C20 C 0.4434(4) 0.7230(4) 0.8188(3) 0.0466(13) Uani 1 1 d . . . . .
H20 H 0.374040 0.735662 0.796842 0.056 Uiso 1 1 calc R . . . .
C21 C 0.5036(4) 0.7889(4) 0.8435(3) 0.0516(14) Uani 1 1 d . . . . .
H21 H 0.575195 0.780603 0.863517 0.062 Uiso 1 1 calc R . . . .
C22 C 0.4122(6) 0.4658(4) 0.8748(4) 0.0693(19) Uani 1 1 d . . . . .
H22A H 0.382906 0.444783 0.832319 0.104 Uiso 1 1 calc GR . . . .
H22B H 0.376482 0.440020 0.906178 0.104 Uiso 1 1 calc GR . . . .
H22C H 0.488266 0.454117 0.885232 0.104 Uiso 1 1 calc GR . . . .
C23 C 0.4390(5) 0.6175(5) 0.9607(3) 0.0659(18) Uani 1 1 d . . . . .
H23A H 0.513233 0.601822 0.975130 0.099 Uiso 1 1 calc GR . . . .
H23B H 0.395588 0.593848 0.989061 0.099 Uiso 1 1 calc GR . . . .
H23C H 0.433088 0.676466 0.961460 0.099 Uiso 1 1 calc GR . . . .
C24 C 0.2434(5) 0.6039(5) 0.8498(3) 0.0626(17) Uani 1 1 d . . . . .
H24A H 0.232628 0.662161 0.853510 0.094 Uiso 1 1 calc GR . . . .
H24B H 0.202473 0.575018 0.877054 0.094 Uiso 1 1 calc GR . . . .
H24C H 0.219686 0.587171 0.805520 0.094 Uiso 1 1 calc GR . . . .
C25 C 0.3420(10) 0.9044(7) 0.7614(7) 0.093(6) Uani 0.616(14) 1 d D U P A 1
H25A H 0.375813 0.897665 0.724321 0.139 Uiso 0.616(14) 1 calc GR . P A 1
H25B H 0.308777 0.957803 0.759897 0.139 Uiso 0.616(14) 1 calc GR . P A 1
H25C H 0.287947 0.862602 0.760974 0.139 Uiso 0.616(14) 1 calc GR . P A 1
C25A C 0.3019(10) 0.8850(13) 0.8327(15) 0.096(10) Uani 0.384(14) 1 d D U P A 2
H25D H 0.269565 0.867748 0.789613 0.145 Uiso 0.384(14) 1 calc GR . P A 2
H25E H 0.272256 0.937307 0.841789 0.145 Uiso 0.384(14) 1 calc GR . P A 2
H25F H 0.287093 0.844915 0.863513 0.145 Uiso 0.384(14) 1 calc GR . P A 2
C26 C 0.378(2) 0.9150(11) 0.9061(10) 0.147(11) Uani 0.616(14) 1 d D U P A 1
H26A H 0.320242 0.875801 0.904940 0.220 Uiso 0.616(14) 1 calc GR . P A 1
H26B H 0.348063 0.969744 0.902078 0.220 Uiso 0.616(14) 1 calc GR . P A 1
H26C H 0.427720 0.910161 0.946575 0.220 Uiso 0.616(14) 1 calc GR . P A 1
C26A C 0.490(3) 0.9352(18) 0.9246(9) 0.127(12) Uani 0.384(14) 1 d D U P A 2
H26D H 0.473469 0.894616 0.954662 0.191 Uiso 0.384(14) 1 calc GR . P A 2
H26E H 0.450404 0.984933 0.929240 0.191 Uiso 0.384(14) 1 calc GR . P A 2
H26F H 0.565795 0.946561 0.933296 0.191 Uiso 0.384(14) 1 calc GR . P A 2
C27 C 0.5459(16) 0.9767(11) 0.8319(10) 0.102(7) Uani 0.616(14) 1 d D U P A 1
H27A H 0.599830 0.978595 0.870932 0.154 Uiso 0.616(14) 1 calc GR . P A 1
H27B H 0.509023 1.028743 0.825749 0.154 Uiso 0.616(14) 1 calc GR . P A 1
H27C H 0.579937 0.965721 0.795509 0.154 Uiso 0.616(14) 1 calc GR . P A 1
C27A C 0.517(3) 0.9643(19) 0.791(2) 0.160(18) Uani 0.384(14) 1 d D U P A 2
H27D H 0.590033 0.972820 0.813299 0.239 Uiso 0.384(14) 1 calc GR . P A 2
H27E H 0.479593 1.016153 0.785744 0.239 Uiso 0.384(14) 1 calc GR . P A 2
H27F H 0.517139 0.940345 0.749262 0.239 Uiso 0.384(14) 1 calc GR . P A 2

loop_
_atom_site_aniso_label
_atom_site_aniso_U_11
_atom_site_aniso_U_22
_atom_site_aniso_U_33
_atom_site_aniso_U_23
_atom_site_aniso_U_13
_atom_site_aniso_U_12
Sn1 0.02719(16) 0.02930(17) 0.0509(2) 0.00067(14) 0.00866(12) -0.00065(12)
K1 0.0312(5) 0.0300(5) 0.0516(6) -0.0016(4) 0.0158(4) -0.0007(4)
Si1 0.0364(7) 0.0642(11) 0.0595(9) 0.0163(8) 0.0116(7) 0.0137(7)
Si2 0.0493(9) 0.0581(10) 0.0527(9) 0.0026(7) 0.0198(7) -0.0055(7)
Si3 0.0431(8) 0.0343(8) 0.0844(12) -0.0187(8) -0.0048(8) 0.0085(6)
Si4 0.0419(8) 0.0355(8) 0.0603(9) 0.0033(7) -0.0045(6) -0.0049(6)
Si5 0.0364(7) 0.0603(10) 0.0512(8) 0.0091(7) 0.0169(6) -0.0077(7)
Si6 0.0504(9) 0.0379(9) 0.0993(14) -0.0124(9) 0.0315(9) 0.0033(7)
C1 0.041(3) 0.035(3) 0.059(3) 0.008(2) 0.012(2) 0.005(2)
C2 0.045(3) 0.047(3) 0.055(3) 0.006(3) 0.013(2) 0.007(2)
C3 0.052(3) 0.041(3) 0.061(3) 0.003(3) 0.019(3) 0.002(2)
C4 0.043(3) 0.084(5) 0.107(6) 0.028(4) 0.029(4) 0.031(3)
C5 0.064(4) 0.117(7) 0.075(5) -0.015(5) 0.002(4) 0.022(5)
C6 0.063(4) 0.096(6) 0.101(6) 0.050(5) 0.018(4) 0.021(4)
C7 0.076(5) 0.077(5) 0.072(4) 0.006(4) 0.032(4) 0.018(4)
C8 0.052(4) 0.137(8) 0.072(5) 0.006(5) 0.011(3) -0.006(4)
C9 0.061(4) 0.070(5) 0.069(4) 0.011(3) 0.016(3) -0.016(3)
C10 0.034(3) 0.036(3) 0.062(3) -0.009(2) 0.007(2) 0.005(2)
C11 0.042(3) 0.031(3) 0.060(3) 0.002(2) 0.011(2) 0.002(2)
C12 0.037(3) 0.040(3) 0.058(3) 0.002(2) 0.010(2) 0.004(2)
C13 0.064(4) 0.047(4) 0.071(4) -0.018(3) 0.005(3) 0.001(3)
C14 0.068(5) 0.074(5) 0.181(10) -0.076(6) -0.034(5) 0.040(4)
C15 0.117(7) 0.033(4) 0.107(6) -0.005(4) 0.005(5) -0.005(4)
C16 0.086(5) 0.053(4) 0.068(4) 0.008(3) -0.004(4) -0.027(4)
C17 0.076(4) 0.058(4) 0.066(4) 0.006(3) 0.005(3) -0.018(3)
C18 0.052(4) 0.067(5) 0.125(7) 0.002(5) -0.006(4) 0.010(3)
C19 0.035(2) 0.039(3) 0.054(3) 0.001(2) 0.015(2) -0.005(2)
C20 0.035(3) 0.048(3) 0.060(3) -0.002(3) 0.017(2) 0.002(2)
C21 0.038(3) 0.049(3) 0.073(4) -0.011(3) 0.025(3) -0.002(2)
C22 0.075(4) 0.062(4) 0.075(4) 0.024(4) 0.023(4) -0.007(3)
C23 0.049(3) 0.102(6) 0.052(3) 0.004(4) 0.022(3) -0.006(3)
C24 0.040(3) 0.085(5) 0.066(4) -0.002(4) 0.018(3) -0.011(3)
C25 0.057(7) 0.045(7) 0.170(16) 0.002(8) 0.005(8) 0.021(5)
C25A 0.039(9) 0.073(14) 0.17(3) -0.031(15) 0.002(12) 0.025(9)
C26 0.22(3) 0.082(12) 0.18(2) 0.012(12) 0.15(2) 0.062(15)
C26A 0.15(3) 0.10(2) 0.13(2) -0.028(17) 0.03(2) 0.03(2)
C27 0.112(12) 0.068(10) 0.138(17) -0.016(11) 0.052(13) -0.047(9)
C27A 0.26(4) 0.08(2) 0.17(3) 0.06(2) 0.12(3) 0.07(2)

loop_
_atom_type_symbol
_atom_type_description
_atom_type_scat_dispersion_real
_atom_type_scat_dispersion_imag
_atom_type_scat_source
C C 0.0181 0.0091 'International Tables Vol C Tables 4.2.6.8 and 6.1.1.4'
H H 0.0000 0.0000 'International Tables Vol C Tables 4.2.6.8 and 6.1.1.4'
K K 0.3868 1.0657 'International Tables Vol C Tables 4.2.6.8 and 6.1.1.4'
Si Si 0.2541 0.3302 'International Tables Vol C Tables 4.2.6.8 and 6.1.1.4'
Sn Sn 0.0259 5.4591 'International Tables Vol C Tables 4.2.6.8 and 6.1.1.4'

loop_
_exptl_crystal_face_index_h
_exptl_crystal_face_index_k
_exptl_crystal_face_index_l
_exptl_crystal_face_perp_dist
1 -10 -3 0.0761
-7 6 4 0.0742
-8 -1 3 0.0974
8 1 -3 0.0974
7 6 -2 0.1166
-1 1 -13 0.0260
1 -1 13 0.0010

loop_
_geom_angle_atom_site_label_1
_geom_angle_atom_site_label_2
_geom_angle_atom_site_label_3
_geom_angle
_geom_angle_site_symmetry_1
_geom_angle_site_symmetry_3
C1 Sn1 K1 59.01(14) . .
C1 Sn1 C10 97.47(19) . .
C10 Sn1 K1 62.16(13) . .
C19 Sn1 K1 57.47(12) . .
C19 Sn1 C1 96.77(19) . .
C19 Sn1 C10 95.45(18) . .
C2 K1 Sn1 56.61(11) . .
C2 K1 C10 64.03(15) . .
C2 K1 C11 91.05(15) . .
C2 K1 C14 126.8(2) . 2_656
C3 K1 Sn1 82.27(12) . .
C3 K1 C2 25.71(15) . .
C3 K1 C10 81.75(16) . .
C3 K1 C11 106.16(16) . .
C3 K1 C12 112.49(16) . .
C3 K1 C14 102.8(2) . 2_656
C3 K1 C21 120.79(17) . .
C10 K1 Sn1 40.36(9) . .
C11 K1 Sn1 57.46(10) . .
C11 K1 C10 27.17(14) . .
C11 K1 C14 133.63(17) . 2_656
C12 K1 Sn1 82.94(11) . .
C12 K1 C2 106.91(16) . .
C12 K1 C10 48.45(14) . .
C12 K1 C11 25.49(14) . .
C12 K1 C14 109.07(18) . 2_656
C12 K1 C21 121.67(17) . .
C14 K1 Sn1 163.3(2) 2_656 .
C14 K1 C10 155.44(19) 2_656 .
C21 K1 Sn1 82.33(11) . .
C21 K1 C2 110.62(16) . .
C21 K1 C10 117.37(15) . .
C21 K1 C11 112.17(16) . .
C21 K1 C14 81.4(2) . 2_656
C4 Si1 C1 111.5(3) . .
C4 Si1 C5 109.7(4) . .
C5 Si1 C1 110.1(3) . .
C6 Si1 C1 109.3(3) . .
C6 Si1 C4 107.6(3) . .
C6 Si1 C5 108.6(4) . .
C3 Si2 C8 108.0(3) . .
C3 Si2 C9 109.8(3) . .
C7 Si2 C3 109.3(3) . .
C7 Si2 C8 111.8(4) . .
C7 Si2 C9 109.8(3) . .
C9 Si2 C8 108.2(3) . .
C10 Si3 C14 109.1(3) . .
C13 Si3 C10 109.7(3) . .
C13 Si3 C14 108.8(4) . .
C15 Si3 C10 113.1(3) . .
C15 Si3 C13 109.6(4) . .
C15 Si3 C14 106.4(4) . .
C12 Si4 C16 108.8(3) . .
C12 Si4 C18 110.3(3) . .
C16 Si4 C18 105.4(4) . .
C17 Si4 C12 110.4(3) . .
C17 Si4 C16 111.9(3) . .
C17 Si4 C18 109.9(4) . .
C22 Si5 C19 110.9(3) . .
C22 Si5 C23 108.6(3) . .
C22 Si5 C24 110.2(3) . .
C23 Si5 C19 108.0(3) . .
C23 Si5 C24 109.5(3) . .
C24 Si5 C19 109.5(3) . .
C21 Si6 C25 108.6(4) . .
C21 Si6 C26A 103.7(9) . .
C25A Si6 C21 106.6(7) . .
C25A Si6 C26A 100.9(14) . .
C26 Si6 C21 110.9(6) . .
C26 Si6 C25 106.1(10) . .
C27 Si6 C21 115.2(8) . .
C27 Si6 C25 104.4(8) . .
C27 Si6 C26 111.1(10) . .
C27A Si6 C21 113.0(12) . .
C27A Si6 C25A 126.1(16) . .
C27A Si6 C26A 103.5(18) . .
Si1 C1 Sn1 105.4(2) . .
C2 C1 Sn1 110.0(3) . .
C2 C1 Si1 111.3(4) . .
C1 C2 K1 75.3(3) . .
C3 C2 K1 72.6(4) . .
C3 C2 C1 127.9(6) . .
Si2 C3 K1 121.0(3) . .
C2 C3 K1 81.7(4) . .
C2 C3 Si2 126.0(5) . .
Sn1 C10 K1 77.47(14) . .
Si3 C10 Sn1 104.5(2) . .
Si3 C10 K1 171.0(3) . .
C11 C10 Sn1 112.4(4) . .
C11 C10 K1 73.5(3) . .
C11 C10 Si3 113.1(4) . .
C10 C11 K1 79.3(3) . .
C12 C11 K1 72.4(3) . .
C12 C11 C10 127.6(5) . .
Si4 C12 K1 116.7(2) . .
C11 C12 K1 82.1(3) . .
C11 C12 Si4 125.7(5) . .
Si3 C14 K1 150.6(6) . 2_646
Si5 C19 Sn1 106.6(2) . .
C20 C19 Sn1 111.2(4) . .
C20 C19 Si5 109.3(4) . .
C21 C20 C19 130.3(5) . .
Si6 C21 K1 129.8(3) . .
C20 C21 K1 77.5(3) . .
C20 C21 Si6 122.3(5) . .

loop_
_geom_bond_atom_site_label_1
_geom_bond_atom_site_label_2
_geom_bond_distance
_geom_bond_site_symmetry_2
Sn1 K1 3.5369(10) .
Sn1 C1 2.324(5) .
Sn1 C10 2.346(5) .
Sn1 C19 2.310(5) .
K1 C2 3.090(6) .
K1 C3 2.979(6) .
K1 C10 3.204(5) .
K1 C11 3.126(5) .
K1 C12 3.007(5) .
K1 C14 3.198(8) 2_656
K1 C21 3.062(5) .
Si1 C1 1.879(6) .
Si1 C4 1.867(6) .
Si1 C5 1.874(8) .
Si1 C6 1.866(7) .
Si2 C3 1.867(6) .
Si2 C7 1.854(7) .
Si2 C8 1.872(7) .
Si2 C9 1.872(7) .
Si3 C10 1.871(5) .
Si3 C13 1.857(7) .
Si3 C14 1.874(7) .
Si3 C15 1.854(8) .
Si4 C12 1.857(6) .
Si4 C16 1.857(6) .
Si4 C17 1.833(7) .
Si4 C18 1.883(7) .
Si5 C19 1.880(5) .
Si5 C22 1.861(7) .
Si5 C23 1.871(7) .
Si5 C24 1.875(6) .
Si6 C21 1.850(6) .
Si6 C25 1.903(11) .
Si6 C25A 1.829(12) .
Si6 C26 1.835(11) .
Si6 C26A 1.893(15) .
Si6 C27 1.833(10) .
Si6 C27A 1.827(15) .
C1 C2 1.497(7) .
C2 C3 1.355(8) .
C10 C11 1.488(7) .
C11 C12 1.358(7) .
C19 C20 1.493(8) .
C20 C21 1.355(8) .

loop_
_exptl_oxdiff_crystal_face_indexfrac_h
_exptl_oxdiff_crystal_face_indexfrac_k
_exptl_oxdiff_crystal_face_indexfrac_l
_exptl_oxdiff_crystal_face_x
_exptl_oxdiff_crystal_face_y
_exptl_oxdiff_crystal_face_z
0.9861 -10.0152 -2.9961 -0.5505 -0.5633 0.5822
-6.9923 6.0070 3.9926 0.6653 0.7665 0.2146
-8.0024 -1.0039 2.9939 0.4014 0.4653 0.7693
8.0024 1.0039 -2.9939 -0.4014 -0.4653 -0.7693
7.0096 6.0109 -1.9961 -0.1423 -0.1233 -1.0128
-0.9929 0.9930 -12.9981 -0.7549 0.6615 0.0919
0.9929 -0.9930 12.9981 0.7549 -0.6615 -0.0919
